data_1575564
loop_
_publ_author_name
'LaDuca, Andrew R.'
'Gonder, Jared E.'
'Sarkar, Writhabrata'
'Gilbertson, John D.'
'Szymczak, Nathaniel K.'

_publ_section_title
;
 Rapid nitrite reduction enabled by secondary sphere hydrogen bonds within
 non-heme iron complexes.
;
_journal_issue 39
_journal_name_full 'Chemical science'
_journal_page_first 18364
_journal_page_last 18371
_journal_paper_doi 10.1039/d5sc04153h
_journal_volume 16
_journal_year 2025
_chemical_absolute_configuration ad
_chemical_formula_moiety 'C36 H33 Fe N7 O, C F3 O3 S'
_chemical_formula_sum 'C37 H33 F3 Fe N7 O4 S'
_chemical_formula_weight 784.61
_space_group_crystal_system triclinic
_space_group_IT_number 2
_space_group_name_Hall '-P 1'
_space_group_name_H-M_alt 'P -1'
_atom_sites_solution_hydrogens geom
_atom_sites_solution_primary direct
_audit_creation_date 2024-10-07
_audit_creation_method
;
Olex2 1.5
(compiled 2023.03.06 svn.rbb2c1857 for OlexSys, GUI svn.r6748)
;
_audit_update_record
;
2025-05-05 deposited with the CCDC.	2025-08-29 downloaded from the CCDC.
;
_cell_angle_alpha 102.965(6)
_cell_angle_beta 93.193(5)
_cell_angle_gamma 103.386(5)
_cell_formula_units_Z 2
_cell_length_a 10.7613(7)
_cell_length_b 12.7245(8)
_cell_length_c 13.5391(10)
_cell_measurement_reflns_used 5575
_cell_measurement_temperature 85
_cell_measurement_theta_max 68.9470
_cell_measurement_theta_min 3.3290
_cell_volume 1746.2(2)
_computing_cell_refinement 'CrysAlisPro 1.171.40.53 (Rigaku OD, 2019)'
_computing_data_collection 'CrysAlisPro 1.171.40.53 (Rigaku OD, 2019)'
_computing_data_reduction 'CrysAlisPro 1.171.40.53 (Rigaku OD, 2019)'
_computing_molecular_graphics 'Olex2 1.5 (Dolomanov et al., 2009)'
_computing_publication_material 'Olex2 1.5 (Dolomanov et al., 2009)'
_computing_structure_refinement 'SHELXL 2019/3 (Sheldrick, 2015)'
_computing_structure_solution 'SHELXS  (Sheldrick, 2008)'
_diffrn_ambient_temperature 85
_diffrn_detector 'CCD plate'
_diffrn_detector_type 'Rigaku Saturn724+'
_diffrn_measured_fraction_theta_full 0.966
_diffrn_measured_fraction_theta_max 0.949
_diffrn_measurement_details
;
List of Runs (angles in degrees, time in seconds):

  # Type    Start    End  Width  t~exp~   \w     \q     \k     \f   Frames
#--------------------------------------------------------------------------
  1  \w   -110.00  70.00   1.00    5.00    --  -20.00   0.00-180.00  180
  2  \w    -45.00   0.00   1.00    5.00    --  -20.00  72.00   0.00   45
  3  \w    -45.00   0.00   1.00    5.00    --  -20.00  72.00   0.00   45
  4  \w    -25.00  43.00   1.00    5.00    --  -20.00  36.00 120.00   68
  5  \w    -45.00   0.00   1.00    5.00    --  -20.00  72.00-180.00   45
  6  \w   -173.00-128.00   1.00   25.00    --  -92.00 -36.00 120.00   45
  7  \w   -133.00 -88.00   1.00   25.00    --  -92.00 -36.00 -60.00   45
  8  \w   -104.00 -59.00   1.00   25.00    --  -92.00  36.00  60.00   45
  9  \w   -122.00 -77.00   1.00   25.00    --  -92.00 -72.00  60.00   45
 10  \w   -174.00 -78.00   1.00   25.00    --  -92.00 -72.00-120.00   96
 11  \w    -93.00 -35.00   1.00   25.00    --  -92.00  36.00-120.00   58
 12  \w   -176.00 -77.00   1.00   25.00    --  -92.00 -72.00 -60.00   99
 13  \w   -147.00 -75.00   1.00   25.00    --  -92.00 -72.00-180.00   72
 14  \w   -176.00 -77.00   1.00   25.00    --  -92.00 -72.00 120.00   99
 15  \w   -177.00-116.00   1.00   25.00    --  -92.00 -36.00  60.00   61
 16  \w    -87.00  -9.00   1.00   25.00    --  -92.00  36.00 -60.00   78
 17  \w   -102.00 -14.00   1.00   25.00    --  -92.00  36.00   0.00   88
 18  \w   -102.00 -21.00   1.00   25.00    --  -92.00  72.00 120.00   81
 19  \w   -175.00-104.00   1.00   25.00    --  -92.00 -36.00   0.00   71
 20  \w   -104.00 -52.00   1.00   25.00    --  -92.00  72.00  60.00   52
 21  \w   -109.00 -14.00   1.00   25.00    --  -92.00  72.00-120.00   95
 22  \w   -105.00 -24.00   1.00   25.00    --  -92.00  36.00-120.00   81
 23  \w   -105.00  -2.00   1.00   25.00    --  -92.00  36.00-180.00  103
 24  \w   -106.00  -2.00   1.00   25.00    --  -92.00  72.00 -60.00  104
 25  \w   -106.00  -2.00   1.00   25.00    --  -92.00  72.00 -60.00  104
 26  \w   -107.00 -29.00   1.00   25.00    --  -92.00  72.00   0.00   78
 27  \w   -117.00 -72.00   1.00   25.00    --  -92.00  72.00 180.00   45
;
_diffrn_measurement_device 'abstract diffractometer'
_diffrn_measurement_device_type 'dtrek-CrysAlisPro-abstract goniometer imported rigaku-d*trek images'
_diffrn_measurement_method '\w scans'
_diffrn_measurement_specimen_support 'Mitegen 50um'
_diffrn_orient_matrix_type 'CrysAlisPro convention (1999,Acta A55,543-557)'
_diffrn_orient_matrix_UB_11 -0.0382013000
_diffrn_orient_matrix_UB_12 -0.0567328000
_diffrn_orient_matrix_UB_13 -0.1142430000
_diffrn_orient_matrix_UB_21 0.1426271000
_diffrn_orient_matrix_UB_22 0.0088495000
_diffrn_orient_matrix_UB_23 -0.0148458000
_diffrn_orient_matrix_UB_31 -0.0116517000
_diffrn_orient_matrix_UB_32 -0.1147775000
_diffrn_orient_matrix_UB_33 0.0232282000
_diffrn_radiation_collimation 0.3
_diffrn_radiation_monochromator graphite
_diffrn_radiation_probe x-ray
_diffrn_radiation_type 'Cu K\a'
_diffrn_radiation_wavelength 1.54184
_diffrn_reflns_av_R_equivalents 0.0502
_diffrn_reflns_av_unetI/netI 0.0445
_diffrn_reflns_Laue_measured_fraction_full 0.966
_diffrn_reflns_Laue_measured_fraction_max 0.949
_diffrn_reflns_limit_h_max 13
_diffrn_reflns_limit_h_min -13
_diffrn_reflns_limit_k_max 13
_diffrn_reflns_limit_k_min -14
_diffrn_reflns_limit_l_max 16
_diffrn_reflns_limit_l_min -16
_diffrn_reflns_number 23992
_diffrn_reflns_point_group_measured_fraction_full 0.966
_diffrn_reflns_point_group_measured_fraction_max 0.949
_diffrn_reflns_theta_full 67.684
_diffrn_reflns_theta_max 69.479
_diffrn_reflns_theta_min 3.371
_diffrn_source 'fine-focus sealed X-ray tube'
_diffrn_source_current 24.0
_diffrn_source_power 1.2
_diffrn_source_target Mo
_diffrn_source_type 'Enhance (Cu) X-ray Source'
_diffrn_source_voltage 50.0
_exptl_absorpt_coefficient_mu 4.609
_exptl_absorpt_correction_T_max 1.00000
_exptl_absorpt_correction_T_min 0.85346
_exptl_absorpt_correction_type multi-scan
_exptl_absorpt_process_details
;
CrysAlisPro 1.171.40.53 (Rigaku Oxford Diffraction, 2019)
Empirical absorption correction using spherical harmonics,
 implemented in SCALE3 ABSPACK scaling algorithm.
;
_exptl_crystal_colour brown
_exptl_crystal_colour_primary brown
_exptl_crystal_density_diffrn 1.492
_exptl_crystal_description irregular
_exptl_crystal_F_000 810
_exptl_crystal_size_max 0.113
_exptl_crystal_size_mid 0.074
_exptl_crystal_size_min 0.054
_refine_diff_density_max 1.588
_refine_diff_density_min -0.880
_refine_diff_density_rms 0.123
_refine_ls_extinction_method none
_refine_ls_goodness_of_fit_ref 1.039
_refine_ls_hydrogen_treatment constr
_refine_ls_matrix_type full
_refine_ls_number_parameters 478
_refine_ls_number_reflns 6216
_refine_ls_number_restraints 0
_refine_ls_restrained_S_all 1.039
_refine_ls_R_factor_all 0.0972
_refine_ls_R_factor_gt 0.0863
_refine_ls_shift/su_max 0.000
_refine_ls_shift/su_mean 0.000
_refine_ls_structure_factor_coef Fsqd
_refine_ls_weighting_details 'w=1/[\s^2^(Fo^2^)+(0.1670P)^2^+1.9292P] where P=(Fo^2^+2Fc^2^)/3'
_refine_ls_weighting_scheme calc
_refine_ls_wR_factor_gt 0.2338
_refine_ls_wR_factor_ref 0.2468
_reflns_Friedel_coverage 0.000
_reflns_number_gt 5237
_reflns_number_total 6216
_reflns_threshold_expression 'I > 2\s(I)'
_cod_data_source_file d5sc04153h2.cif
_cod_data_source_block 2136no2
_cod_depositor_comments 'Adding full bibliography for 1575564--1575565.cif.'
_cod_database_code 1575564
_shelx_shelxl_version_number 2019/3
_chemical_oxdiff_formula C37H34F3FeN7O4S
_shelx_space_group_comment
;
The symmetry employed for this shelxl refinement is uniquely defined
by the following loop, which should always be used as a source of
symmetry information in preference to the above space-group names.
They are only intended as comments.
;
_olex2_refinement_description
;
1. Fixed Uiso
 At 1.2 times of:
  All C(H) groups, All C(H,H) groups, All N(H) groups
2.a Secondary CH2 refined with riding coordinates:
 C1(H1A,H1B), C25(H25A,H25B), C13(H13A,H13B)
2.b Aromatic/amide H refined with riding coordinates:
 N5(H5), N7(H7), N6(H6), C3(H3), C27(H27), C8(H8), C32(H32), C5(H5A), C28(H28),
  C4(H4), C12(H12), C11(H11), C24(H24), C36(H36), C29(H29), C33(H33), C9(H9),
 C17(H17), C15(H15), C34(H34), C23(H23), C10(H10), C35(H35), C16(H16), C20(H20),
  C22(H22), C21(H21)
;
_olex2_submission_special_instructions 'No special instructions were received'
_oxdiff_exptl_absorpt_empirical_details
;
Empirical correction (ABSPACK) includes:
- Absorption correction using spherical harmonics
- Frame scaling
- Detector area scaling
;
_oxdiff_exptl_absorpt_empirical_full_max 1.786
_oxdiff_exptl_absorpt_empirical_full_min 0.648

loop_
_space_group_symop_operation_xyz
'x, y, z'
'-x, -y, -z'

loop_
_atom_site_label
_atom_site_type_symbol
_atom_site_fract_x
_atom_site_fract_y
_atom_site_fract_z
_atom_site_U_iso_or_equiv
_atom_site_adp_type
_atom_site_occupancy
_atom_site_site_symmetry_order
_atom_site_calc_flag
_atom_site_refinement_flags_posn
_atom_site_refinement_flags_adp
_atom_site_refinement_flags_occupancy
_atom_site_disorder_assembly
_atom_site_disorder_group
Fe1 Fe 0.39810(6) 0.42426(6) 0.01972(5) 0.0363(3) Uani 1 1 d . . . . .
S2 S -0.16744(12) 0.05997(10) 0.27628(9) 0.0437(3) Uani 1 1 d . . . . .
O1 O 0.5081(3) 0.4302(3) -0.0873(2) 0.0390(7) Uani 1 1 d . . . . .
N3 N 0.2702(4) 0.3984(3) 0.1424(3) 0.0382(9) Uani 1 1 d . . . . .
N1 N 0.2779(4) 0.2581(3) -0.0506(3) 0.0383(9) Uani 1 1 d . . . . .
N4 N 0.4878(4) 0.3139(3) 0.0923(3) 0.0389(9) Uani 1 1 d . . . . .
N2 N 0.2332(4) 0.4545(3) -0.0652(3) 0.0379(9) Uani 1 1 d . . . . .
N5 N 0.2616(4) 0.6371(3) 0.0218(3) 0.0423(9) Uani 1 1 d . . . . .
H5 H 0.334456 0.629714 0.048791 0.051 Uiso 1 1 calc R U . . .
N7 N 0.6040(4) 0.4501(4) 0.2295(3) 0.0437(9) Uani 1 1 d . . . . .
H7 H 0.563338 0.495381 0.209033 0.052 Uiso 1 1 calc R U . . .
C6 C 0.1876(5) 0.5468(4) -0.0459(4) 0.0396(10) Uani 1 1 d . . . . .
C26 C 0.4407(4) 0.2042(4) 0.0437(4) 0.0412(11) Uani 1 1 d . . . . .
C2 C 0.1639(5) 0.3609(4) -0.1352(4) 0.0400(10) Uani 1 1 d . . . . .
N6 N 0.3547(4) 0.5697(3) 0.2542(3) 0.0427(9) Uani 1 1 d . . . . .
H6 H 0.396868 0.584578 0.203053 0.051 Uiso 1 1 calc R U . . .
C1 C 0.2242(5) 0.2646(4) -0.1514(4) 0.0417(11) Uani 1 1 d . . . . .
H1A H 0.159035 0.194730 -0.184407 0.050 Uiso 1 1 calc R U . . .
H1B H 0.293275 0.275450 -0.196240 0.050 Uiso 1 1 calc R U . . .
C31 C 0.7098(5) 0.5006(5) 0.3062(4) 0.0443(11) Uani 1 1 d . . . . .
C3 C 0.0474(5) 0.3558(5) -0.1846(4) 0.0449(11) Uani 1 1 d . . . . .
H3 H 0.001752 0.290267 -0.233641 0.054 Uiso 1 1 calc R U . . .
C27 C 0.4601(5) 0.1194(5) 0.0839(4) 0.0472(12) Uani 1 1 d . . . . .
H27 H 0.427913 0.043968 0.046848 0.057 Uiso 1 1 calc R U . . .
C7 C 0.2345(5) 0.7435(4) 0.0545(4) 0.0434(11) Uani 1 1 d . . . . .
C8 C 0.1937(5) 0.7977(4) -0.0132(4) 0.0465(12) Uani 1 1 d . . . . .
H8 H 0.186033 0.766461 -0.084561 0.056 Uiso 1 1 calc R U . . .
C25 C 0.3654(5) 0.1833(4) -0.0594(4) 0.0430(11) Uani 1 1 d . . . . .
H25A H 0.424803 0.198219 -0.110696 0.052 Uiso 1 1 calc R U . . .
H25B H 0.315235 0.104681 -0.081401 0.052 Uiso 1 1 calc R U . . .
C30 C 0.5583(5) 0.3397(4) 0.1842(4) 0.0432(11) Uani 1 1 d . . . . .
C32 C 0.8101(5) 0.4519(5) 0.3221(4) 0.0482(12) Uani 1 1 d . . . . .
H32 H 0.806237 0.377931 0.285709 0.058 Uiso 1 1 calc R U . . .
C5 C 0.0652(5) 0.5430(4) -0.0935(4) 0.0433(11) Uani 1 1 d . . . . .
H5A H 0.030759 0.606299 -0.077911 0.052 Uiso 1 1 calc R U . . .
C18 C 0.2838(5) 0.4619(4) 0.2389(4) 0.0407(11) Uani 1 1 d . . . . .
C14 C 0.1927(4) 0.2930(4) 0.1203(4) 0.0394(10) Uani 1 1 d . . . . .
C28 C 0.5279(5) 0.1457(5) 0.1801(5) 0.0503(12) Uani 1 1 d . . . . .
H28 H 0.539694 0.087919 0.210774 0.060 Uiso 1 1 calc R U . . .
C4 C -0.0026(5) 0.4484(5) -0.1617(4) 0.0462(12) Uani 1 1 d . . . . .
H4 H -0.084538 0.445829 -0.193571 0.055 Uiso 1 1 calc R U . . .
C12 C 0.2536(5) 0.7928(5) 0.1584(5) 0.0525(13) Uani 1 1 d . . . . .
H12 H 0.285224 0.756609 0.204840 0.063 Uiso 1 1 calc R U . . .
C11 C 0.2263(6) 0.8953(5) 0.1943(5) 0.0575(14) Uani 1 1 d . . . . .
H11 H 0.240760 0.929840 0.265261 0.069 Uiso 1 1 calc R U . . .
C24 C 0.4747(5) 0.7512(5) 0.3481(4) 0.0534(14) Uani 1 1 d . . . . .
H24 H 0.530468 0.749273 0.296084 0.064 Uiso 1 1 calc R U . . .
C13 C 0.1724(5) 0.2258(4) 0.0118(4) 0.0409(11) Uani 1 1 d . . . . .
H13A H 0.161482 0.146413 0.011819 0.049 Uiso 1 1 calc R U . . .
H13B H 0.091395 0.232920 -0.021339 0.049 Uiso 1 1 calc R U . . .
C36 C 0.7146(6) 0.6067(5) 0.3634(4) 0.0524(13) Uani 1 1 d . . . . .
H36 H 0.644417 0.638795 0.355326 0.063 Uiso 1 1 calc R U . . .
C29 C 0.5776(5) 0.2546(5) 0.2307(4) 0.0487(12) Uani 1 1 d . . . . .
H29 H 0.624541 0.273134 0.296417 0.058 Uiso 1 1 calc R U . . .
C33 C 0.9154(6) 0.5124(5) 0.3916(4) 0.0534(13) Uani 1 1 d . . . . .
H33 H 0.984606 0.479732 0.401642 0.064 Uiso 1 1 calc R U . . .
C9 C 0.1638(5) 0.8991(5) 0.0244(5) 0.0521(13) Uani 1 1 d . . . . .
H9 H 0.132711 0.935928 -0.021815 0.063 Uiso 1 1 calc R U . . .
C19 C 0.3702(6) 0.6608(5) 0.3399(4) 0.0554(14) Uani 1 1 d . . . . .
C17 C 0.2306(6) 0.4186(5) 0.3175(4) 0.0553(14) Uani 1 1 d . . . . .
H17 H 0.247109 0.461901 0.385975 0.066 Uiso 1 1 calc R U . . .
C15 C 0.1298(6) 0.2488(5) 0.1932(4) 0.0517(13) Uani 1 1 d . . . . .
H15 H 0.071468 0.177157 0.175225 0.062 Uiso 1 1 calc R U . . .
C34 C 0.9217(6) 0.6190(5) 0.4464(4) 0.0557(14) Uani 1 1 d . . . . .
H34 H 0.994882 0.659854 0.493468 0.067 Uiso 1 1 calc R U . . .
C23 C 0.5000(7) 0.8429(6) 0.4286(5) 0.0736(19) Uani 1 1 d . . . . .
H23 H 0.573647 0.902558 0.433308 0.088 Uiso 1 1 calc R U . . .
C10 C 0.1788(5) 0.9466(5) 0.1277(5) 0.0556(14) Uani 1 1 d . . . . .
H10 H 0.156201 1.014807 0.152534 0.067 Uiso 1 1 calc R U . . .
C35 C 0.8205(6) 0.6662(5) 0.4321(4) 0.0575(14) Uani 1 1 d . . . . .
H35 H 0.823923 0.739632 0.469696 0.069 Uiso 1 1 calc R U . . .
C16 C 0.1535(6) 0.3113(6) 0.2932(5) 0.0630(16) Uani 1 1 d . . . . .
H16 H 0.116451 0.280089 0.345542 0.076 Uiso 1 1 calc R U . . .
C20 C 0.2839(6) 0.6688(6) 0.4129(5) 0.0613(15) Uani 1 1 d . . . . .
H20 H 0.207874 0.610860 0.406037 0.074 Uiso 1 1 calc R U . . .
C22 C 0.4165(8) 0.8475(7) 0.5034(5) 0.0739(19) Uani 1 1 d . . . . .
H22 H 0.433633 0.910096 0.560278 0.089 Uiso 1 1 calc R U . . .
C21 C 0.3083(7) 0.7605(6) 0.4949(5) 0.0705(18) Uani 1 1 d . . . . .
H21 H 0.250861 0.764100 0.545602 0.085 Uiso 1 1 calc R U . . .
F1 F 0.0517(4) 0.0781(3) 0.3820(3) 0.0710(10) Uani 1 1 d . . . . .
F2 F -0.0877(4) -0.0782(3) 0.3683(3) 0.0730(11) Uani 1 1 d . . . . .
O3 O -0.1108(4) 0.0152(3) 0.1875(3) 0.0505(9) Uani 1 1 d . . . . .
O4 O -0.2965(4) -0.0007(3) 0.2825(3) 0.0524(9) Uani 1 1 d . . . . .
O5 O -0.1426(4) 0.1793(3) 0.3020(3) 0.0530(9) Uani 1 1 d . . . . .
F6 F -0.1092(4) 0.0703(4) 0.4699(3) 0.0770(11) Uani 1 1 d . . . . .
C37 C -0.0744(6) 0.0317(5) 0.3797(5) 0.0544(14) Uani 1 1 d . . . . .

loop_
_atom_site_aniso_label
_atom_site_aniso_U_11
_atom_site_aniso_U_22
_atom_site_aniso_U_33
_atom_site_aniso_U_23
_atom_site_aniso_U_13
_atom_site_aniso_U_12
Fe1 0.0364(4) 0.0302(4) 0.0358(4) -0.0002(3) 0.0022(3) 0.0040(3)
S2 0.0476(6) 0.0375(7) 0.0399(6) 0.0021(5) 0.0016(5) 0.0063(5)
O1 0.0399(16) 0.0369(18) 0.0360(16) 0.0027(14) 0.0000(13) 0.0080(13)
N3 0.0403(19) 0.034(2) 0.035(2) 0.0005(16) 0.0013(15) 0.0086(16)
N1 0.0385(19) 0.031(2) 0.041(2) 0.0022(16) 0.0043(16) 0.0063(16)
N4 0.040(2) 0.035(2) 0.037(2) 0.0004(16) 0.0020(16) 0.0090(16)
N2 0.0377(19) 0.030(2) 0.040(2) 0.0010(16) 0.0031(16) 0.0053(15)
N5 0.038(2) 0.033(2) 0.049(2) -0.0026(18) 0.0002(17) 0.0089(16)
N7 0.046(2) 0.038(2) 0.041(2) 0.0028(18) -0.0041(17) 0.0076(17)
C6 0.043(2) 0.033(3) 0.040(2) 0.006(2) 0.0074(19) 0.0061(19)
C26 0.039(2) 0.036(3) 0.046(3) 0.004(2) 0.006(2) 0.0089(19)
C2 0.043(2) 0.034(3) 0.035(2) -0.0002(19) 0.0014(19) 0.0024(19)
N6 0.051(2) 0.031(2) 0.037(2) -0.0037(17) 0.0081(17) 0.0029(17)
C1 0.043(2) 0.035(3) 0.038(2) -0.001(2) 0.0001(19) 0.0028(19)
C31 0.051(3) 0.044(3) 0.035(2) 0.006(2) 0.001(2) 0.008(2)
C3 0.043(2) 0.044(3) 0.041(3) 0.004(2) 0.001(2) 0.004(2)
C27 0.042(2) 0.038(3) 0.059(3) 0.007(2) 0.003(2) 0.009(2)
C7 0.038(2) 0.037(3) 0.049(3) 0.000(2) 0.006(2) 0.0077(19)
C8 0.042(2) 0.041(3) 0.053(3) 0.009(2) 0.005(2) 0.006(2)
C25 0.042(2) 0.035(3) 0.046(3) 0.001(2) 0.002(2) 0.007(2)
C30 0.044(2) 0.044(3) 0.040(3) 0.006(2) 0.005(2) 0.010(2)
C32 0.051(3) 0.049(3) 0.038(3) 0.006(2) 0.002(2) 0.005(2)
C5 0.042(2) 0.038(3) 0.045(3) 0.004(2) 0.003(2) 0.008(2)
C18 0.042(2) 0.038(3) 0.039(2) 0.001(2) 0.0036(19) 0.011(2)
C14 0.039(2) 0.034(2) 0.042(3) 0.004(2) 0.0048(19) 0.0068(18)
C28 0.046(3) 0.046(3) 0.058(3) 0.015(2) 0.001(2) 0.009(2)
C4 0.042(2) 0.045(3) 0.046(3) 0.004(2) 0.004(2) 0.008(2)
C12 0.052(3) 0.044(3) 0.055(3) 0.003(2) 0.001(2) 0.010(2)
C11 0.064(3) 0.043(3) 0.056(3) -0.005(3) 0.012(3) 0.011(3)
C24 0.052(3) 0.045(3) 0.053(3) -0.005(2) 0.013(2) 0.006(2)
C13 0.041(2) 0.035(3) 0.041(3) 0.005(2) 0.0036(19) 0.0030(19)
C36 0.060(3) 0.045(3) 0.045(3) -0.001(2) -0.003(2) 0.012(2)
C29 0.047(3) 0.046(3) 0.051(3) 0.013(2) 0.000(2) 0.009(2)
C33 0.054(3) 0.059(4) 0.041(3) 0.009(3) 0.001(2) 0.006(3)
C9 0.042(3) 0.048(3) 0.066(4) 0.019(3) 0.005(2) 0.008(2)
C19 0.059(3) 0.049(3) 0.046(3) -0.002(2) 0.010(2) 0.002(3)
C17 0.062(3) 0.044(3) 0.046(3) -0.003(2) 0.010(2) -0.001(2)
C15 0.055(3) 0.038(3) 0.049(3) -0.002(2) 0.008(2) 0.000(2)
C34 0.061(3) 0.058(4) 0.035(3) 0.004(2) -0.007(2) 0.001(3)
C23 0.073(4) 0.066(4) 0.063(4) -0.004(3) 0.014(3) -0.002(3)
C10 0.050(3) 0.040(3) 0.070(4) 0.003(3) 0.008(3) 0.008(2)
C35 0.072(4) 0.047(3) 0.043(3) -0.002(2) -0.006(3) 0.010(3)
C16 0.070(4) 0.059(4) 0.045(3) 0.003(3) 0.015(3) -0.005(3)
C20 0.062(3) 0.056(4) 0.057(3) -0.001(3) 0.011(3) 0.010(3)
C22 0.088(5) 0.067(4) 0.055(4) -0.001(3) 0.006(3) 0.012(4)
C21 0.079(4) 0.075(5) 0.051(3) 0.003(3) 0.016(3) 0.016(4)
F1 0.062(2) 0.059(2) 0.079(2) 0.0016(18) -0.0177(18) 0.0086(17)
F2 0.095(3) 0.049(2) 0.065(2) 0.0080(16) -0.0257(19) 0.0123(18)
O3 0.052(2) 0.047(2) 0.045(2) 0.0012(16) 0.0053(16) 0.0073(16)
O4 0.052(2) 0.051(2) 0.048(2) 0.0065(17) 0.0060(16) 0.0054(17)
O5 0.064(2) 0.0343(19) 0.053(2) -0.0015(16) 0.0057(17) 0.0101(16)
F6 0.104(3) 0.081(3) 0.0412(18) 0.0036(17) -0.0065(18) 0.027(2)
C37 0.064(3) 0.037(3) 0.052(3) 0.000(2) -0.004(3) 0.007(2)

loop_
_atom_type_symbol
_atom_type_description
_atom_type_scat_dispersion_real
_atom_type_scat_dispersion_imag
_atom_type_scat_source
C C 0.0181 0.0091 'International Tables Vol C Tables 4.2.6.8 and 6.1.1.4'
H H 0.0000 0.0000 'International Tables Vol C Tables 4.2.6.8 and 6.1.1.4'
F F 0.0727 0.0534 'International Tables Vol C Tables 4.2.6.8 and 6.1.1.4'
Fe Fe -1.1336 3.1974 'International Tables Vol C Tables 4.2.6.8 and 6.1.1.4'
N N 0.0311 0.0180 'International Tables Vol C Tables 4.2.6.8 and 6.1.1.4'
O O 0.0492 0.0322 'International Tables Vol C Tables 4.2.6.8 and 6.1.1.4'
S S 0.3331 0.5567 'International Tables Vol C Tables 4.2.6.8 and 6.1.1.4'

loop_
_geom_angle_atom_site_label_1
_geom_angle_atom_site_label_2
_geom_angle_atom_site_label_3
_geom_angle
_geom_angle_site_symmetry_1
_geom_angle_site_symmetry_3
_geom_angle_publ_flag
O1 Fe1 Fe1 43.72(10) . 2_665 ?
O1 Fe1 Fe1 44.83(10) 2_665 2_665 ?
O1 Fe1 O1 88.54(14) 2_665 . ?
O1 Fe1 N3 173.93(14) . . ?
O1 Fe1 N3 96.23(14) 2_665 . ?
O1 Fe1 N1 175.50(14) 2_665 . ?
O1 Fe1 N1 95.75(14) . . ?
O1 Fe1 N4 96.36(14) . . ?
O1 Fe1 N4 104.24(14) 2_665 . ?
O1 Fe1 N2 102.52(14) 2_665 . ?
O1 Fe1 N2 95.42(14) . . ?
N3 Fe1 Fe1 140.92(11) . 2_665 ?
N1 Fe1 Fe1 139.45(11) . 2_665 ?
N1 Fe1 N3 79.58(15) . . ?
N1 Fe1 N4 76.66(15) . . ?
N1 Fe1 N2 75.80(15) . . ?
N4 Fe1 Fe1 104.37(11) . 2_665 ?
N4 Fe1 N3 78.85(15) . . ?
N2 Fe1 Fe1 102.50(11) . 2_665 ?
N2 Fe1 N3 87.23(15) . . ?
N2 Fe1 N4 150.94(15) . . ?
O3 S2 C37 102.8(3) . . ?
O4 S2 O3 114.9(2) . . ?
O4 S2 C37 102.7(3) . . ?
O5 S2 O3 113.9(2) . . ?
O5 S2 O4 116.4(2) . . ?
O5 S2 C37 103.5(2) . . ?
Fe1 O1 Fe1 91.46(14) 2_665 . ?
C18 N3 Fe1 127.5(3) . . ?
C18 N3 C14 118.7(4) . . ?
C14 N3 Fe1 111.7(3) . . ?
C1 N1 Fe1 105.4(3) . . ?
C1 N1 C13 110.3(4) . . ?
C25 N1 Fe1 105.6(3) . . ?
C25 N1 C1 112.3(4) . . ?
C25 N1 C13 111.9(4) . . ?
C13 N1 Fe1 111.1(3) . . ?
C26 N4 Fe1 111.8(3) . . ?
C30 N4 Fe1 128.3(3) . . ?
C30 N4 C26 118.4(4) . . ?
C6 N2 Fe1 127.5(3) . . ?
C6 N2 C2 119.3(4) . . ?
C2 N2 Fe1 112.6(3) . . ?
C6 N5 H5 116.5 . . ?
C6 N5 C7 127.0(4) . . ?
C7 N5 H5 116.5 . . ?
C31 N7 H7 116.3 . . ?
C30 N7 H7 116.3 . . ?
C30 N7 C31 127.4(5) . . ?
N2 C6 C5 119.6(4) . . ?
N5 C6 N2 116.5(4) . . ?
N5 C6 C5 123.9(5) . . ?
N4 C26 C25 114.7(4) . . ?
C27 C26 N4 123.1(5) . . ?
C27 C26 C25 122.1(5) . . ?
N2 C2 C1 114.8(4) . . ?
N2 C2 C3 122.3(5) . . ?
C3 C2 C1 122.9(4) . . ?
C18 N6 H6 115.2 . . ?
C18 N6 C19 129.6(4) . . ?
C19 N6 H6 115.2 . . ?
N1 C1 C2 108.0(4) . . ?
N1 C1 H1A 110.1 . . ?
N1 C1 H1B 110.1 . . ?
C2 C1 H1A 110.1 . . ?
C2 C1 H1B 110.1 . . ?
H1A C1 H1B 108.4 . . ?
C32 C31 N7 123.6(5) . . ?
C36 C31 N7 116.8(5) . . ?
C36 C31 C32 119.5(5) . . ?
C2 C3 H3 120.7 . . ?
C2 C3 C4 118.6(5) . . ?
C4 C3 H3 120.7 . . ?
C26 C27 H27 120.7 . . ?
C26 C27 C28 118.5(5) . . ?
C28 C27 H27 120.7 . . ?
C8 C7 N5 122.2(5) . . ?
C8 C7 C12 120.2(5) . . ?
C12 C7 N5 117.6(5) . . ?
C7 C8 H8 120.5 . . ?
C7 C8 C9 119.1(5) . . ?
C9 C8 H8 120.5 . . ?
N1 C25 C26 108.4(4) . . ?
N1 C25 H25A 110.0 . . ?
N1 C25 H25B 110.0 . . ?
C26 C25 H25A 110.0 . . ?
C26 C25 H25B 110.0 . . ?
H25A C25 H25B 108.4 . . ?
N4 C30 N7 116.4(5) . . ?
N4 C30 C29 120.6(5) . . ?
N7 C30 C29 123.0(5) . . ?
C31 C32 H32 120.3 . . ?
C33 C32 C31 119.3(5) . . ?
C33 C32 H32 120.3 . . ?
C6 C5 H5A 120.1 . . ?
C4 C5 C6 119.9(5) . . ?
C4 C5 H5A 120.1 . . ?
N3 C18 N6 115.7(4) . . ?
N3 C18 C17 121.6(5) . . ?
N6 C18 C17 122.7(4) . . ?
N3 C14 C13 118.1(4) . . ?
N3 C14 C15 122.1(5) . . ?
C15 C14 C13 119.7(4) . . ?
C27 C28 H28 120.0 . . ?
C29 C28 C27 120.0(5) . . ?
C29 C28 H28 120.0 . . ?
C3 C4 H4 119.9 . . ?
C5 C4 C3 120.2(5) . . ?
C5 C4 H4 119.9 . . ?
C7 C12 H12 120.1 . . ?
C7 C12 C11 119.8(6) . . ?
C11 C12 H12 120.1 . . ?
C12 C11 H11 120.0 . . ?
C10 C11 C12 120.1(6) . . ?
C10 C11 H11 120.0 . . ?
C19 C24 H24 118.9 . . ?
C23 C24 H24 118.9 . . ?
C23 C24 C19 122.2(6) . . ?
N1 C13 C14 115.0(4) . . ?
N1 C13 H13A 108.5 . . ?
N1 C13 H13B 108.5 . . ?
C14 C13 H13A 108.5 . . ?
C14 C13 H13B 108.5 . . ?
H13A C13 H13B 107.5 . . ?
C31 C36 H36 119.7 . . ?
C35 C36 C31 120.5(6) . . ?
C35 C36 H36 119.7 . . ?
C30 C29 H29 120.4 . . ?
C28 C29 C30 119.3(5) . . ?
C28 C29 H29 120.4 . . ?
C32 C33 H33 119.4 . . ?
C34 C33 C32 121.2(6) . . ?
C34 C33 H33 119.4 . . ?
C8 C9 H9 119.6 . . ?
C10 C9 C8 120.7(6) . . ?
C10 C9 H9 119.6 . . ?
C24 C19 N6 117.3(5) . . ?
C24 C19 C20 118.0(5) . . ?
C20 C19 N6 124.6(5) . . ?
C18 C17 H17 120.8 . . ?
C16 C17 C18 118.4(5) . . ?
C16 C17 H17 120.8 . . ?
C14 C15 H15 120.8 . . ?
C14 C15 C16 118.4(5) . . ?
C16 C15 H15 120.8 . . ?
C33 C34 H34 120.3 . . ?
C33 C34 C35 119.4(5) . . ?
C35 C34 H34 120.3 . . ?
C24 C23 H23 120.4 . . ?
C24 C23 C22 119.1(6) . . ?
C22 C23 H23 120.4 . . ?
C11 C10 C9 119.9(6) . . ?
C11 C10 H10 120.0 . . ?
C9 C10 H10 120.0 . . ?
C36 C35 C34 120.1(6) . . ?
C36 C35 H35 119.9 . . ?
C34 C35 H35 119.9 . . ?
C17 C16 C15 120.4(5) . . ?
C17 C16 H16 119.8 . . ?
C15 C16 H16 119.8 . . ?
C19 C20 H20 119.8 . . ?
C21 C20 C19 120.3(6) . . ?
C21 C20 H20 119.8 . . ?
C23 C22 H22 120.0 . . ?
C21 C22 C23 119.9(6) . . ?
C21 C22 H22 120.0 . . ?
C20 C21 C22 120.2(6) . . ?
C20 C21 H21 119.9 . . ?
C22 C21 H21 119.9 . . ?
F1 C37 S2 110.9(4) . . ?
F2 C37 S2 111.6(4) . . ?
F2 C37 F1 106.9(5) . . ?
F6 C37 S2 112.4(4) . . ?
F6 C37 F1 107.7(5) . . ?
F6 C37 F2 107.1(5) . . ?

loop_
_geom_bond_atom_site_label_1
_geom_bond_atom_site_label_2
_geom_bond_distance
_geom_bond_site_symmetry_2
_geom_bond_publ_flag
Fe1 Fe1 2.7286(14) 2_665 ?
Fe1 O1 1.886(3) 2_665 ?
Fe1 O1 1.924(3) . ?
Fe1 N3 2.248(4) . ?
Fe1 N1 2.178(4) . ?
Fe1 N4 2.239(4) . ?
Fe1 N2 2.215(4) . ?
S2 O3 1.442(4) . ?
S2 O4 1.441(4) . ?
S2 O5 1.436(4) . ?
S2 C37 1.825(6) . ?
N3 C18 1.353(6) . ?
N3 C14 1.363(6) . ?
N1 C1 1.480(6) . ?
N1 C25 1.477(6) . ?
N1 C13 1.490(6) . ?
N4 C26 1.364(6) . ?
N4 C30 1.352(6) . ?
N2 C6 1.355(6) . ?
N2 C2 1.369(6) . ?
N5 H5 0.8800 . ?
N5 C6 1.348(6) . ?
N5 C7 1.429(6) . ?
N7 H7 0.8800 . ?
N7 C31 1.421(6) . ?
N7 C30 1.361(7) . ?
C6 C5 1.418(7) . ?
C26 C27 1.364(8) . ?
C26 C25 1.510(7) . ?
C2 C1 1.494(7) . ?
C2 C3 1.370(7) . ?
N6 H6 0.8800 . ?
N6 C18 1.371(6) . ?
N6 C19 1.416(7) . ?
C1 H1A 0.9900 . ?
C1 H1B 0.9900 . ?
C31 C32 1.393(8) . ?
C31 C36 1.386(8) . ?
C3 H3 0.9500 . ?
C3 C4 1.386(8) . ?
C27 H27 0.9500 . ?
C27 C28 1.388(8) . ?
C7 C8 1.373(8) . ?
C7 C12 1.388(8) . ?
C8 H8 0.9500 . ?
C8 C9 1.395(8) . ?
C25 H25A 0.9900 . ?
C25 H25B 0.9900 . ?
C30 C29 1.417(8) . ?
C32 H32 0.9500 . ?
C32 C33 1.383(8) . ?
C5 H5A 0.9500 . ?
C5 C4 1.361(7) . ?
C18 C17 1.396(8) . ?
C14 C13 1.500(7) . ?
C14 C15 1.377(8) . ?
C28 H28 0.9500 . ?
C28 C29 1.367(8) . ?
C4 H4 0.9500 . ?
C12 H12 0.9500 . ?
C12 C11 1.390(8) . ?
C11 H11 0.9500 . ?
C11 C10 1.366(9) . ?
C24 H24 0.9500 . ?
C24 C19 1.390(8) . ?
C24 C23 1.368(9) . ?
C13 H13A 0.9900 . ?
C13 H13B 0.9900 . ?
C36 H36 0.9500 . ?
C36 C35 1.379(8) . ?
C29 H29 0.9500 . ?
C33 H33 0.9500 . ?
C33 C34 1.377(9) . ?
C9 H9 0.9500 . ?
C9 C10 1.377(9) . ?
C19 C20 1.396(8) . ?
C17 H17 0.9500 . ?
C17 C16 1.380(8) . ?
C15 H15 0.9500 . ?
C15 C16 1.385(8) . ?
C34 H34 0.9500 . ?
C34 C35 1.384(9) . ?
C23 H23 0.9500 . ?
C23 C22 1.392(10) . ?
C10 H10 0.9500 . ?
C35 H35 0.9500 . ?
C16 H16 0.9500 . ?
C20 H20 0.9500 . ?
C20 C21 1.382(9) . ?
C22 H22 0.9500 . ?
C22 C21 1.387(10) . ?
C21 H21 0.9500 . ?
F1 C37 1.344(7) . ?
F2 C37 1.344(7) . ?
F6 C37 1.319(7) . ?

loop_
_geom_torsion_atom_site_label_1
_geom_torsion_atom_site_label_2
_geom_torsion_atom_site_label_3
_geom_torsion_atom_site_label_4
_geom_torsion
_geom_torsion_site_symmetry_1
_geom_torsion_site_symmetry_2
_geom_torsion_site_symmetry_3
_geom_torsion_site_symmetry_4
_geom_torsion_publ_flag
Fe1 N3 C18 N6 22.9(6) . . . . ?
Fe1 N3 C18 C17 -155.9(4) . . . . ?
Fe1 N3 C14 C13 -18.7(5) . . . . ?
Fe1 N3 C14 C15 163.8(4) . . . . ?
Fe1 N1 C1 C2 -52.2(4) . . . . ?
Fe1 N1 C25 C26 51.3(4) . . . . ?
Fe1 N1 C13 C14 -18.2(5) . . . . ?
Fe1 N4 C26 C27 -166.7(4) . . . . ?
Fe1 N4 C26 C25 13.7(5) . . . . ?
Fe1 N4 C30 N7 -15.3(6) . . . . ?
Fe1 N4 C30 C29 162.3(4) . . . . ?
Fe1 N2 C6 N5 11.3(6) . . . . ?
Fe1 N2 C6 C5 -166.3(3) . . . . ?
Fe1 N2 C2 C1 -9.2(5) . . . . ?
Fe1 N2 C2 C3 169.6(4) . . . . ?
N3 C18 C17 C16 -5.6(9) . . . . ?
N3 C14 C13 N1 25.6(6) . . . . ?
N3 C14 C15 C16 -4.5(9) . . . . ?
N4 C26 C27 C28 1.9(8) . . . . ?
N4 C26 C25 N1 -44.5(5) . . . . ?
N4 C30 C29 C28 2.3(8) . . . . ?
N2 C6 C5 C4 -3.0(7) . . . . ?
N2 C2 C1 N1 41.7(5) . . . . ?
N2 C2 C3 C4 -1.0(8) . . . . ?
N5 C6 C5 C4 179.6(5) . . . . ?
N5 C7 C8 C9 177.3(5) . . . . ?
N5 C7 C12 C11 -178.8(5) . . . . ?
N7 C31 C32 C33 173.4(5) . . . . ?
N7 C31 C36 C35 -173.3(5) . . . . ?
N7 C30 C29 C28 179.7(5) . . . . ?
C6 N2 C2 C1 179.2(4) . . . . ?
C6 N2 C2 C3 -2.0(7) . . . . ?
C6 N5 C7 C8 -47.6(7) . . . . ?
C6 N5 C7 C12 133.9(5) . . . . ?
C6 C5 C4 C3 0.0(8) . . . . ?
C26 N4 C30 N7 179.6(4) . . . . ?
C26 N4 C30 C29 -2.8(7) . . . . ?
C26 C27 C28 C29 -2.4(8) . . . . ?
C2 N2 C6 N5 -178.4(4) . . . . ?
C2 N2 C6 C5 4.0(7) . . . . ?
C2 C3 C4 C5 1.9(8) . . . . ?
N6 C18 C17 C16 175.7(6) . . . . ?
N6 C19 C20 C21 179.1(7) . . . . ?
C1 N1 C25 C26 165.7(4) . . . . ?
C1 N1 C13 C14 -134.7(4) . . . . ?
C1 C2 C3 C4 177.8(5) . . . . ?
C31 N7 C30 N4 -158.3(5) . . . . ?
C31 N7 C30 C29 24.2(8) . . . . ?
C31 C32 C33 C34 1.1(8) . . . . ?
C31 C36 C35 C34 -1.7(9) . . . . ?
C3 C2 C1 N1 -137.1(5) . . . . ?
C27 C26 C25 N1 135.9(5) . . . . ?
C27 C28 C29 C30 0.4(8) . . . . ?
C7 N5 C6 N2 180.0(4) . . . . ?
C7 N5 C6 C5 -2.5(8) . . . . ?
C7 C8 C9 C10 2.2(8) . . . . ?
C7 C12 C11 C10 1.1(9) . . . . ?
C8 C7 C12 C11 2.6(8) . . . . ?
C8 C9 C10 C11 1.5(8) . . . . ?
C25 N1 C1 C2 -166.7(4) . . . . ?
C25 N1 C13 C14 99.5(5) . . . . ?
C25 C26 C27 C28 -178.5(5) . . . . ?
C30 N4 C26 C27 0.8(7) . . . . ?
C30 N4 C26 C25 -178.9(4) . . . . ?
C30 N7 C31 C32 23.5(8) . . . . ?
C30 N7 C31 C36 -160.1(5) . . . . ?
C32 C31 C36 C35 3.2(9) . . . . ?
C32 C33 C34 C35 0.4(9) . . . . ?
C18 N3 C14 C13 176.5(4) . . . . ?
C18 N3 C14 C15 -1.0(7) . . . . ?
C18 N6 C19 C24 161.7(6) . . . . ?
C18 N6 C19 C20 -22.5(10) . . . . ?
C18 C17 C16 C15 -0.1(10) . . . . ?
C14 N3 C18 N6 -175.1(4) . . . . ?
C14 N3 C18 C17 6.2(7) . . . . ?
C14 C15 C16 C17 5.0(10) . . . . ?
C12 C7 C8 C9 -4.2(7) . . . . ?
C12 C11 C10 C9 -3.1(9) . . . . ?
C24 C19 C20 C21 -5.1(10) . . . . ?
C24 C23 C22 C21 -1.0(12) . . . . ?
C13 N1 C1 C2 67.8(5) . . . . ?
C13 N1 C25 C26 -69.6(5) . . . . ?
C13 C14 C15 C16 178.0(6) . . . . ?
C36 C31 C32 C33 -2.9(8) . . . . ?
C33 C34 C35 C36 -0.2(9) . . . . ?
C19 N6 C18 N3 169.1(5) . . . . ?
C19 N6 C18 C17 -12.1(9) . . . . ?
C19 C24 C23 C22 -1.9(12) . . . . ?
C19 C20 C21 C22 2.5(11) . . . . ?
C15 C14 C13 N1 -156.8(5) . . . . ?
C23 C24 C19 N6 -179.0(6) . . . . ?
C23 C24 C19 C20 4.9(11) . . . . ?
C23 C22 C21 C20 0.7(12) . . . . ?
O3 S2 C37 F1 57.2(4) . . . . ?
O3 S2 C37 F2 -61.8(5) . . . . ?
O3 S2 C37 F6 177.9(4) . . . . ?
O4 S2 C37 F1 176.9(4) . . . . ?
O4 S2 C37 F2 57.8(5) . . . . ?
O4 S2 C37 F6 -62.4(5) . . . . ?
O5 S2 C37 F1 -61.6(4) . . . . ?
O5 S2 C37 F2 179.4(4) . . . . ?
O5 S2 C37 F6 59.1(5) . . . . ?
